data_1503026
loop_
_publ_author_name
'Tam, Teck Lip'
'Li, Hairong'
'Wei, Fengxia'
'Tan, Ke Jie'
'Kloc, Christian'
'Lam, Yeng Ming'
'Mhaisalkar, Subodh G.'
'Grimsdale, Andrew C.'

_publ_section_title
;
 One-pot synthesis of 4,8-dibromobenzo[1,2-c;4,5-c']bis[1,2,5]thiadiazole.
;
_journal_issue 15
_journal_name_full 'Organic letters'
_journal_page_first 3340
_journal_page_last 3343
_journal_paper_doi 10.1021/ol100989v
_journal_volume 12
_journal_year 2010
_chemical_formula_sum 'C6 Cl2 N4 S2'
_chemical_formula_weight 263.1
_chemical_name_systematic
; 
4,8-dichlorobenzo[1,2-c;4,5-c']bis[1,2,5]thiadiazole
;
_space_group_IT_number 14
_symmetry_cell_setting monoclinic
_symmetry_Int_Tables_number 14
_symmetry_space_group_name_Hall '-P 2yn'
_symmetry_space_group_name_H-M 'P 1 21/n 1'
_cell_angle_alpha 90
_cell_angle_beta 90.34(1)
_cell_angle_gamma 90
_cell_formula_units_Z 2
_cell_length_a 3.842(8)
_cell_length_b 7.434(2)
_cell_length_c 15.223(6)
_cell_measurement_temperature 293
_cell_volume 434.8(9)
_diffrn_ambient_temperature 293
_diffrn_detector_area_resol_mean 0.77
_diffrn_measured_fraction_theta_full 0.99
_diffrn_measured_fraction_theta_max 0.99
_diffrn_measurement_device 'Bruker Smart ApexII'
_diffrn_measurement_device_type 'Single crystal X-Ray diffractometer'
_diffrn_measurement_method 'X-Ray diffraction'
_diffrn_radiation_monochromator graphite
_diffrn_radiation_type 'Mo K\a'
_diffrn_radiation_wavelength 0.71073
_diffrn_reflns_av_R_equivalents 0.0218
_diffrn_reflns_av_sigmaI/netI 0.0181
_diffrn_reflns_limit_h_max 4
_diffrn_reflns_limit_h_min -4
_diffrn_reflns_limit_k_max 8
_diffrn_reflns_limit_k_min -8
_diffrn_reflns_limit_l_max 18
_diffrn_reflns_limit_l_min -18
_diffrn_reflns_number 2883
_diffrn_reflns_theta_full 24.99
_diffrn_reflns_theta_max 24.99
_diffrn_reflns_theta_min 2.68
_diffrn_source 'X-Ray tube'
_diffrn_standards_interval_time 60
_exptl_absorpt_coefficient_mu 1.181
_exptl_absorpt_correction_T_max 0.994
_exptl_absorpt_correction_T_min 0.753
_exptl_absorpt_correction_type multi-scan
_exptl_absorpt_process_details "'R.H. Blessing, Acta Crystallogr., Sect A 1995, 51, 33-38. '"
_exptl_crystal_colour red
_exptl_crystal_density_diffrn 2.0087
_exptl_crystal_F_000 260
_exptl_crystal_recrystallization_method 'Physical vapor transport'
_exptl_crystal_size_max 1
_exptl_crystal_size_mid 0.2
_exptl_crystal_size_min 0.005
_refine_diff_density_max 0.22
_refine_diff_density_min -0.23
_refine_ls_extinction_method none
_refine_ls_goodness_of_fit_gt 1.86
_refine_ls_goodness_of_fit_ref 1.58
_refine_ls_number_constraints 0
_refine_ls_number_parameters 64
_refine_ls_number_reflns 771
_refine_ls_number_restraints 0
_refine_ls_R_factor_all 0.0292
_refine_ls_R_factor_gt 0.0246
_refine_ls_shift/su_max 0.0135
_refine_ls_shift/su_mean 0.0039
_refine_ls_structure_factor_coef Fsqd
_refine_ls_weighting_details w=1/(\s^2^(F)+0.0001F^2^)
_refine_ls_weighting_scheme sigma
_refine_ls_wR_factor_gt 0.0659
_refine_ls_wR_factor_ref 0.0674
_reflns_number_gt 673
_reflns_number_total 771
_reflns_threshold_expression I>3\s(I)
_cod_data_source_file ol100989v_si_002.cif
_cod_data_source_block (I)
_cod_original_sg_symbol_Hall '-P 2yabc'
_cod_original_sg_symbol_H-M 'P 21/n'
_cod_database_code 1503026

loop_
_symmetry_equiv_pos_site_id
_symmetry_equiv_pos_as_xyz
1 x,y,z
2 -x+1/2,y+1/2,-z+1/2
3 -x,-y,-z
4 x+1/2,-y+1/2,z+1/2

loop_
_atom_site_label
_atom_site_type_symbol
_atom_site_fract_x
_atom_site_fract_y
_atom_site_fract_z
_atom_site_adp_type
_atom_site_U_iso_or_equiv
_atom_site_symmetry_multiplicity
_atom_site_occupancy
_atom_site_calc_flag
Cl1 Cl 0.24592(14) 0.34184(8) 0.18173(3) Uani 0.0419(2) 4 1 d
S1 S 0.79509(14) 0.88266(8) 0.10385(4) Uani 0.0393(2) 4 1 d
N1 N 0.8090(4) 0.8305(2) 0.00179(12) Uani 0.0341(6) 4 1 d
N2 N 0.6106(4) 0.7107(2) 0.14551(11) Uani 0.0355(6) 4 1 d
C1 C 0.6591(5) 0.6664(2) -0.00573(13) Uani 0.0270(6) 4 1 d
C2 C 0.3845(5) 0.4285(3) 0.08402(13) Uani 0.0281(6) 4 1 d
C3 C 0.5437(5) 0.5957(3) 0.07796(13) Uani 0.0278(6) 4 1 d

loop_
_atom_site_aniso_label
_atom_site_aniso_type_symbol
_atom_site_aniso_U_11
_atom_site_aniso_U_22
_atom_site_aniso_U_33
_atom_site_aniso_U_12
_atom_site_aniso_U_13
_atom_site_aniso_U_23
Cl1 Cl 0.0502(4) 0.0482(4) 0.0273(3) -0.0094(2) 0.0052(2) 0.0086(2)
S1 S 0.0462(4) 0.0327(4) 0.0389(4) -0.0070(2) -0.0011(3) -0.0065(2)
N1 N 0.0363(10) 0.0297(10) 0.0362(10) -0.0042(7) 0.0000(8) 0.0015(7)
N2 N 0.0396(10) 0.0359(10) 0.0309(10) -0.0023(8) 0.0018(8) -0.0052(8)
C1 C 0.0261(10) 0.0263(11) 0.0288(11) 0.0003(8) 0.0003(8) 0.0030(8)
C2 C 0.0275(10) 0.0314(11) 0.0256(10) 0.0003(8) 0.0021(8) 0.0046(8)
C3 C 0.0278(10) 0.0296(11) 0.0259(10) 0.0010(8) 0.0008(8) -0.0011(8)

loop_
_atom_type_symbol
_atom_type_scat_dispersion_real
_atom_type_scat_dispersion_imag
_atom_type_scat_source
C 0.003 0.002 'International Tables Vol C tables 4.2.6.8 and 6.1.1.1'
N 0.006 0.003 'International Tables Vol C tables 4.2.6.8 and 6.1.1.1'
S 0.125 0.123 'International Tables Vol C tables 4.2.6.8 and 6.1.1.1'
Cl 0.148 0.159 'International Tables Vol C tables 4.2.6.8 and 6.1.1.1'

loop_
_geom_angle_atom_site_label_1
_geom_angle_atom_site_label_2
_geom_angle_atom_site_label_3
_geom_angle_site_symmetry_1
_geom_angle_site_symmetry_3
_geom_angle
_geom_angle_publ_flag
N1 S1 N2 . . 102.00(9) yes
S1 N1 C1 . . 106.47(14) yes
S1 N2 C3 . . 106.69(13) yes
N1 C1 C2 . 3_665 125.30(18) yes
N1 C1 C3 . . 112.69(17) yes
C2 C1 C3 3_665 . 122.01(17) yes
Cl1 C2 C1 . 3_665 120.99(15) yes
Cl1 C2 C3 . . 122.40(15) yes
C1 C2 C3 3_665 . 116.61(17) yes
N2 C3 C1 . . 112.15(16) yes
N2 C3 C2 . . 126.47(18) yes
C1 C3 C2 . . 121.38(17) yes

loop_
_geom_bond_atom_site_label_1
_geom_bond_atom_site_label_2
_geom_bond_site_symmetry_2
_geom_bond_distance
_geom_bond_publ_flag
Cl1 C2 . 1.708(2) yes
S1 N1 . 1.6002(18) yes
S1 N2 . 1.5959(18) yes
N1 C1 . 1.355(2) yes
N2 C3 . 1.360(3) yes
C1 C2 3_665 1.393(3) yes
C1 C3 . 1.449(3) yes
C2 C3 . 1.390(3) yes
